data_7201066
loop_
_publ_author_name
'Niinomi, Takaaki'
'Matsuo, Yutaka'
'Hashiguchi, Masahiko'
'Sato, Yoshiharu'
'Nakamura, Eiichi'

_publ_contact_author 'MATSUO, Yutaka'
_publ_section_title
;
 Penta(organo)[60]fullerenes as acceptors for organic photovoltaic
 cells
;
_journal_issue 32
_journal_name_full 'Journal of Materials Chemistry'
_journal_page_first 5804
_journal_paper_doi 10.1039/b904485j
_journal_volume 19
_journal_year 2009
_chemical_compound_source 'synthesis as described'
_chemical_formula_moiety 'C115 H70 Fe1'
_chemical_formula_sum 'C115 H70 Fe'
_chemical_formula_weight 1507.56
_chemical_name_systematic
;
 FeC60C6H4nBu5Cp
;
_space_group_IT_number 2
_symmetry_cell_setting triclinic
_symmetry_Int_Tables_number 2
_symmetry_space_group_name_Hall '-P 1'
_symmetry_space_group_name_H-M 'P -1'
_atom_sites_solution_hydrogens geom
_atom_sites_solution_primary direct
_atom_sites_solution_secondary difmap
_audit_creation_date 2006-06-03T19:14:00-00:00
_cell_angle_alpha 93.792(10)
_cell_angle_beta 99.240(9)
_cell_angle_gamma 103.551(11)
_cell_formula_units_Z 2
_cell_length_a 13.199(3)
_cell_length_b 13.8090(19)
_cell_length_c 20.867(4)
_cell_measurement_reflns_used 28487
_cell_measurement_temperature 153(2)
_cell_measurement_theta_max 25.46
_cell_measurement_theta_min 2.48
_cell_measurement_wavelength 0.71073
_cell_volume 3628.1(12)
_computing_cell_refinement Scalepack(HKL)
_computing_data_collection Xpress(MacScience)
_computing_data_reduction 'Denzo and Scalepack(HKL)'
_computing_molecular_graphics 'Ortep-3 for Windows (Farrugia, 1997)'
_computing_structure_refinement 'SHELXL-97 (Sheldrick, 1997)'
_computing_structure_solution 'SHELXS-86 (Sheldrick, 1986)'
_diffrn_ambient_temperature 153(2)
_diffrn_measured_fraction_theta_max 0.863
_diffrn_measurement_device_type 'Imaging Plate'
_diffrn_measurement_method oscillation
_diffrn_radiation_monochromator graphite
_diffrn_radiation_probe x-ray
_diffrn_radiation_type MoK\a
_diffrn_radiation_wavelength 0.71073
_diffrn_reflns_av_R_equivalents 0
_diffrn_reflns_av_unetI/netI 0.0657
_diffrn_reflns_limit_h_max 15
_diffrn_reflns_limit_h_min 0
_diffrn_reflns_limit_k_max 15
_diffrn_reflns_limit_k_min -16
_diffrn_reflns_limit_l_max 24
_diffrn_reflns_limit_l_min -25
_diffrn_reflns_number 11594
_diffrn_reflns_theta_full 25.46
_diffrn_reflns_theta_max 25.46
_diffrn_reflns_theta_min 2.48
_diffrn_standards_decay_% NA
_diffrn_standards_interval_count NA
_diffrn_standards_number NA
_exptl_absorpt_coefficient_mu 0.268
_exptl_absorpt_correction_type none
_exptl_crystal_colour orange
_exptl_crystal_density_diffrn 1.38
_exptl_crystal_density_method 'not measured'
_exptl_crystal_description prism
_exptl_crystal_F_000 1572
_exptl_crystal_size_max 0.2
_exptl_crystal_size_mid 0.2
_exptl_crystal_size_min 0.2
_refine_diff_density_max 0.48
_refine_diff_density_min -0.646
_refine_diff_density_rms 0.099
_refine_ls_extinction_coef 0.028(2)
_refine_ls_extinction_expression Fc^*^=kFc[1+0.001xFc^2^\l^3^/sin(2\q)]^-1/4^
_refine_ls_extinction_method SHELXL
_refine_ls_goodness_of_fit_ref 1.024
_refine_ls_hydrogen_treatment constr
_refine_ls_matrix_type full
_refine_ls_number_parameters 1046
_refine_ls_number_reflns 11594
_refine_ls_number_restraints 0
_refine_ls_restrained_S_all 1.024
_refine_ls_R_factor_all 0.1156
_refine_ls_R_factor_gt 0.081
_refine_ls_shift/su_max 0
_refine_ls_shift/su_mean 0
_refine_ls_structure_factor_coef Fsqd
_refine_ls_weighting_details 'calc w=1/[\s^2^(Fo^2^)+(0.1327P)^2^+3.3327P] where P=(Fo^2^+2Fc^2^)/3'
_refine_ls_weighting_scheme calc
_refine_ls_wR_factor_gt 0.2025
_refine_ls_wR_factor_ref 0.2359
_reflns_number_gt 8054
_reflns_number_total 11594
_reflns_threshold_expression >2sigma(I)
_cod_data_source_file b904485j.txt
_cod_data_source_block FeC60nBu
_cod_original_cell_volume 3628.1(11)
_cod_database_code 7201066

loop_
_symmetry_equiv_pos_as_xyz
'x, y, z'
'-x, -y, -z'

loop_
_atom_site_label
_atom_site_type_symbol
_atom_site_fract_x
_atom_site_fract_y
_atom_site_fract_z
_atom_site_U_iso_or_equiv
_atom_site_adp_type
_atom_site_occupancy
_atom_site_symmetry_multiplicity
_atom_site_calc_flag
_atom_site_refinement_flags
_atom_site_disorder_assembly
_atom_site_disorder_group
Fe Fe 1.06204(5) 0.35113(5) 0.25032(3) 0.0401(2) Uani 1 1 d . . .
C1 C 0.9676(3) 0.4397(3) 0.2815(2) 0.0369(10) Uani 1 1 d . . .
C2 C 0.9693(3) 0.4450(3) 0.2134(2) 0.0371(10) Uani 1 1 d . . .
C3 C 0.9276(4) 0.3448(3) 0.1810(2) 0.0377(10) Uani 1 1 d . . .
C4 C 0.9013(4) 0.2787(3) 0.2297(2) 0.0395(10) Uani 1 1 d . . .
C5 C 0.9263(4) 0.3381(3) 0.2916(2) 0.0384(10) Uani 1 1 d . . .
C6 C 0.9693(4) 0.5290(3) 0.3286(2) 0.0395(10) Uani 1 1 d . . .
C7 C 0.9726(3) 0.5386(3) 0.1794(2) 0.0382(10) Uani 1 1 d . . .
C8 C 0.8831(3) 0.3207(3) 0.1091(2) 0.0383(10) Uani 1 1 d . . .
C9 C 0.8248(4) 0.1763(3) 0.2143(2) 0.0384(10) Uani 1 1 d . . .
C10 C 0.8789(4) 0.3051(3) 0.3503(2) 0.0375(10) Uani 1 1 d . . .
C11 C 0.9219(4) 0.6011(3) 0.2868(2) 0.0406(10) Uani 1 1 d . . .
C12 C 0.9230(4) 0.6056(3) 0.2212(2) 0.0413(10) Uani 1 1 d . . .
C13 C 0.8828(4) 0.5084(4) 0.1181(2) 0.0396(10) Uani 1 1 d . . .
C14 C 0.8438(4) 0.4133(3) 0.0873(2) 0.0389(10) Uani 1 1 d . . .
C15 C 0.7751(4) 0.2433(4) 0.1038(2) 0.0435(11) Uani 1 1 d . . .
C16 C 0.7503(4) 0.1806(3) 0.1497(2) 0.0405(10) Uani 1 1 d . . .
C17 C 0.7481(4) 0.1726(4) 0.2627(2) 0.0416(10) Uani 1 1 d . . .
C18 C 0.7715(4) 0.2310(4) 0.3221(2) 0.0412(10) Uani 1 1 d . . .
C19 C 0.8397(4) 0.3948(4) 0.3764(2) 0.0402(10) Uani 1 1 d . . .
C20 C 0.8797(4) 0.4929(4) 0.3666(2) 0.0401(10) Uani 1 1 d . . .
C21 C 0.8362(4) 0.6267(3) 0.3132(2) 0.0424(10) Uani 1 1 d . . .
C22 C 0.8384(4) 0.6345(3) 0.1805(2) 0.0412(10) Uani 1 1 d . . .
C23 C 0.8144(4) 0.5753(4) 0.1174(2) 0.0413(10) Uani 1 1 d . . .
C24 C 0.7351(4) 0.3817(4) 0.0548(2) 0.0417(10) Uani 1 1 d . . .
C25 C 0.6933(4) 0.2779(4) 0.0652(2) 0.0425(11) Uani 1 1 d . . .
C26 C 0.6412(4) 0.1500(4) 0.1585(2) 0.0430(11) Uani 1 1 d . . .
C27 C 0.6402(4) 0.1457(4) 0.2280(2) 0.0428(10) Uani 1 1 d . . .
C28 C 0.6881(4) 0.2602(4) 0.3485(2) 0.0452(11) Uani 1 1 d . . .
C29 C 0.7294(4) 0.3608(4) 0.3815(2) 0.0446(11) Uani 1 1 d . . .
C30 C 0.8100(4) 0.5597(4) 0.3620(2) 0.0422(10) Uani 1 1 d . . .
C31 C 0.7575(4) 0.6599(3) 0.2751(2) 0.0421(10) Uani 1 1 d . . .
C32 C 0.7590(4) 0.6643(4) 0.2067(2) 0.0442(11) Uani 1 1 d . . .
C33 C 0.7101(4) 0.5475(4) 0.0838(2) 0.0439(11) Uani 1 1 d . . .
C34 C 0.6693(4) 0.4472(4) 0.0509(2) 0.0455(11) Uani 1 1 d . . .
C35 C 0.5877(4) 0.2449(4) 0.0707(2) 0.0447(11) Uani 1 1 d . . .
C36 C 0.5604(4) 0.1798(4) 0.1189(2) 0.0464(11) Uani 1 1 d . . .
C37 C 0.5583(4) 0.1698(4) 0.2544(2) 0.0460(11) Uani 1 1 d . . .
C38 C 0.5829(4) 0.2295(4) 0.3167(2) 0.0449(11) Uani 1 1 d . . .
C39 C 0.6632(4) 0.4263(4) 0.3800(2) 0.0451(11) Uani 1 1 d . . .
C40 C 0.7055(4) 0.5294(4) 0.3707(2) 0.0453(11) Uani 1 1 d . . .
C41 C 0.6487(4) 0.6272(4) 0.2835(2) 0.0462(11) Uani 1 1 d . . .
C42 C 0.6504(4) 0.6334(4) 0.1717(2) 0.0465(11) Uani 1 1 d . . .
C43 C 0.6264(4) 0.5761(4) 0.1115(2) 0.0448(11) Uani 1 1 d . . .
C44 C 0.5589(4) 0.4128(4) 0.0581(2) 0.0465(11) Uani 1 1 d . . .
C45 C 0.5191(4) 0.3141(4) 0.0677(2) 0.0463(11) Uani 1 1 d . . .
C46 C 0.4761(4) 0.2071(4) 0.1469(2) 0.0462(11) Uani 1 1 d . . .
C47 C 0.4742(4) 0.2017(4) 0.2133(2) 0.0472(11) Uani 1 1 d . . .
C48 C 0.5158(4) 0.2988(4) 0.3147(2) 0.0487(12) Uani 1 1 d . . .
C49 C 0.5549(4) 0.3945(4) 0.3462(2) 0.0461(11) Uani 1 1 d . . .
C50 C 0.6215(4) 0.5629(4) 0.3297(2) 0.0450(11) Uani 1 1 d . . .
C51 C 0.5820(4) 0.6104(4) 0.2191(2) 0.0471(11) Uani 1 1 d . . .
C52 C 0.5327(4) 0.4933(4) 0.0953(2) 0.0469(11) Uani 1 1 d . . .
C53 C 0.4499(4) 0.2896(4) 0.1153(2) 0.0471(11) Uani 1 1 d . . .
C54 C 0.4480(4) 0.2819(4) 0.2509(2) 0.0495(12) Uani 1 1 d . . .
C55 C 0.5294(4) 0.4792(4) 0.3148(2) 0.0463(11) Uani 1 1 d . . .
C56 C 0.4920(4) 0.5310(4) 0.2041(3) 0.0498(12) Uani 1 1 d . . .
C57 C 0.4665(4) 0.4697(4) 0.1412(2) 0.0488(12) Uani 1 1 d . . .
C58 C 0.4255(4) 0.3668(4) 0.1512(2) 0.0497(12) Uani 1 1 d . . .
C59 C 0.4241(4) 0.3621(4) 0.2205(2) 0.0490(12) Uani 1 1 d . . .
C60 C 0.4655(4) 0.4631(4) 0.2532(2) 0.0488(12) Uani 1 1 d . . .
C61 C 1.0760(4) 0.5775(3) 0.3720(2) 0.0401(10) Uani 1 1 d . . .
C62 C 1.1251(4) 0.5212(4) 0.4149(2) 0.0463(11) Uani 1 1 d . . .
H62 H 1.0893 0.4564 0.4199 0.056 Uiso 1 1 calc R . .
C63 C 1.2270(4) 0.5616(4) 0.4503(2) 0.0476(11) Uani 1 1 d . . .
H63 H 1.2588 0.5227 0.4779 0.057 Uiso 1 1 calc R . .
C64 C 1.2821(4) 0.6587(4) 0.4451(2) 0.0513(12) Uani 1 1 d . . .
C65 C 1.2318(4) 0.7157(4) 0.4045(2) 0.0547(13) Uani 1 1 d . . .
H65 H 1.2668 0.7815 0.4012 0.066 Uiso 1 1 calc R . .
C66 C 1.1294(4) 0.6760(4) 0.3685(2) 0.0495(12) Uani 1 1 d . . .
H66 H 1.097 0.7159 0.3421 0.059 Uiso 1 1 calc R . .
C67 C 1.3969(4) 0.6993(5) 0.4784(3) 0.0608(15) Uani 1 1 d . . .
H67A H 1.4087 0.7696 0.4937 0.073 Uiso 1 1 calc R . .
H67B H 1.411 0.6638 0.5162 0.073 Uiso 1 1 calc R . .
C68 C 1.4727(5) 0.6879(6) 0.4328(3) 0.0798(19) Uani 1 1 d . . .
H68A H 1.4568 0.7219 0.3947 0.096 Uiso 1 1 calc R . .
H68B H 1.461 0.6174 0.4182 0.096 Uiso 1 1 calc R . .
C69 C 1.5903(5) 0.7298(6) 0.4638(4) 0.082(2) Uani 1 1 d . . .
H69A H 1.6323 0.7323 0.4295 0.099 Uiso 1 1 calc R . .
H69B H 1.6001 0.7979 0.4831 0.099 Uiso 1 1 calc R . .
C70 C 1.6307(7) 0.6714(9) 0.5142(4) 0.122(3) Uani 1 1 d . . .
H70A H 1.7038 0.7026 0.5316 0.182 Uiso 1 1 calc R . .
H70B H 1.6242 0.6045 0.4952 0.182 Uiso 1 1 calc R . .
H70C H 1.5903 0.669 0.5487 0.182 Uiso 1 1 calc R . .
C71 C 1.0789(4) 0.5949(4) 0.1655(2) 0.0396(10) Uani 1 1 d . . .
C72 C 1.1699(4) 0.6148(4) 0.2145(2) 0.0448(11) Uani 1 1 d . . .
H72 H 1.1633 0.5968 0.2561 0.054 Uiso 1 1 calc R . .
C73 C 1.2682(4) 0.6603(4) 0.2024(2) 0.0473(11) Uani 1 1 d . . .
H73 H 1.3269 0.6711 0.2357 0.057 Uiso 1 1 calc R . .
C74 C 1.2819(4) 0.6904(4) 0.1414(2) 0.0465(11) Uani 1 1 d . . .
C75 C 1.1911(4) 0.6750(4) 0.0941(2) 0.0498(12) Uani 1 1 d . . .
H75 H 1.1973 0.6971 0.0534 0.06 Uiso 1 1 calc R . .
C76 C 1.0915(4) 0.6279(4) 0.1053(2) 0.0456(11) Uani 1 1 d . . .
H76 H 1.0327 0.6183 0.0721 0.055 Uiso 1 1 calc R . .
C77 C 1.3890(4) 0.7362(4) 0.1254(3) 0.0585(14) Uani 1 1 d . . .
H77A H 1.4425 0.7157 0.1552 0.07 Uiso 1 1 calc R . .
H77B H 1.391 0.7096 0.0815 0.07 Uiso 1 1 calc R . .
C78 C 1.4167(6) 0.8472(6) 0.1294(4) 0.094(3) Uani 1 1 d . . .
H78A H 1.3586 0.8681 0.1043 0.113 Uiso 1 1 calc R . .
H78B H 1.4785 0.8692 0.1095 0.113 Uiso 1 1 calc R . .
C79 C 1.4398(7) 0.8995(6) 0.1992(6) 0.122(4) Uani 1 1 d . . .
H79A H 1.3798 0.8745 0.2201 0.146 Uiso 1 1 calc R . .
H79B H 1.4473 0.9707 0.1972 0.146 Uiso 1 1 calc R . .
C80 C 1.5405(8) 0.8837(8) 0.2413(6) 0.144(4) Uani 1 1 d . . .
H80A H 1.5496 0.9169 0.2845 0.216 Uiso 1 1 calc R . .
H80B H 1.6009 0.9111 0.2221 0.216 Uiso 1 1 calc R . .
H80C H 1.5338 0.8134 0.2436 0.216 Uiso 1 1 calc R . .
C81 C 0.9572(4) 0.2913(4) 0.0662(2) 0.0409(10) Uani 1 1 d . . .
C82 C 1.0555(4) 0.3561(4) 0.0658(2) 0.0449(11) Uani 1 1 d . . .
H82 H 1.0735 0.419 0.0895 0.054 Uiso 1 1 calc R . .
C83 C 1.1268(4) 0.3283(4) 0.0309(2) 0.0459(11) Uani 1 1 d . . .
H83 H 1.1922 0.3726 0.0322 0.055 Uiso 1 1 calc R . .
C84 C 1.1027(4) 0.2355(4) -0.0060(2) 0.0475(11) Uani 1 1 d . . .
C85 C 1.0034(4) 0.1722(4) -0.0074(2) 0.0516(12) Uani 1 1 d . . .
H85 H 0.9845 0.1104 -0.0325 0.062 Uiso 1 1 calc R . .
C86 C 0.9314(4) 0.1990(4) 0.0280(2) 0.0478(11) Uani 1 1 d . . .
H86 H 0.8655 0.1551 0.0261 0.057 Uiso 1 1 calc R . .
C87 C 1.1821(5) 0.2022(4) -0.0416(3) 0.0559(13) Uani 1 1 d . . .
H87A H 1.1484 0.1782 -0.0864 0.067 Uiso 1 1 calc R . .
H87B H 1.2405 0.2597 -0.0423 0.067 Uiso 1 1 calc R . .
C88 C 1.2257(4) 0.1211(4) -0.0113(3) 0.0539(13) Uani 1 1 d . . .
H88A H 1.168 0.0621 -0.0128 0.065 Uiso 1 1 calc R . .
H88B H 1.2562 0.1436 0.0343 0.065 Uiso 1 1 calc R . .
C89 C 1.3097(5) 0.0926(5) -0.0453(3) 0.0679(16) Uani 1 1 d . . .
H89A H 1.3654 0.1522 -0.0462 0.081 Uiso 1 1 calc R . .
H89B H 1.2782 0.0661 -0.0902 0.081 Uiso 1 1 calc R . .
C90 C 1.3585(5) 0.0149(5) -0.0120(4) 0.077(2) Uani 1 1 d . . .
H90A H 1.4112 -0.0001 -0.0351 0.116 Uiso 1 1 calc R . .
H90B H 1.3041 -0.0451 -0.0121 0.116 Uiso 1 1 calc R . .
H90C H 1.3908 0.0411 0.0323 0.116 Uiso 1 1 calc R . .
C91 C 0.8755(4) 0.0875(4) 0.2122(2) 0.0441(11) Uani 1 1 d . . .
C92 C 0.9477(4) 0.0839(4) 0.1713(2) 0.0515(12) Uani 1 1 d . . .
H92 H 0.9607 0.133 0.1432 0.062 Uiso 1 1 calc R . .
C93 C 1.0008(4) 0.0087(4) 0.1716(3) 0.0541(13) Uani 1 1 d . . .
H93 H 1.0469 0.0067 0.1425 0.065 Uiso 1 1 calc R . .
C94 C 0.9867(5) -0.0642(4) 0.2145(3) 0.0562(13) Uani 1 1 d . . .
C95 C 0.9097(5) -0.0637(4) 0.2528(3) 0.0584(14) Uani 1 1 d . . .
H95 H 0.8941 -0.1145 0.2794 0.07 Uiso 1 1 calc R . .
C96 C 0.8558(4) 0.0110(4) 0.2520(2) 0.0519(12) Uani 1 1 d . . .
H96 H 0.8055 0.01 0.2786 0.062 Uiso 1 1 calc R . .
C97 C 1.0547(5) -0.1383(5) 0.2196(3) 0.0698(17) Uani 1 1 d . . .
H97A H 1.0247 -0.1909 0.2446 0.084 Uiso 1 1 calc R . .
H97B H 1.0529 -0.1689 0.1761 0.084 Uiso 1 1 calc R . .
C98 C 1.1674(6) -0.0928(5) 0.2508(4) 0.087(2) Uani 1 1 d . . .
H98A H 1.2037 -0.1462 0.2536 0.104 Uiso 1 1 calc R . .
H98B H 1.1992 -0.0479 0.2216 0.104 Uiso 1 1 calc R . .
C99 C 1.1895(6) -0.0369(6) 0.3158(4) 0.091(2) Uani 1 1 d . . .
H99A H 1.1632 -0.0825 0.3463 0.109 Uiso 1 1 calc R . .
H99B H 1.15 0.0142 0.3144 0.109 Uiso 1 1 calc R . .
C100 C 1.3069(6) 0.0137(7) 0.3426(4) 0.108(3) Uani 1 1 d . . .
H10G H 1.3136 0.0485 0.385 0.162 Uiso 1 1 calc R . .
H10H H 1.3336 0.0606 0.3136 0.162 Uiso 1 1 calc R . .
H10I H 1.3467 -0.0362 0.3457 0.162 Uiso 1 1 calc R . .
C101 C 0.9447(4) 0.2603(3) 0.4021(2) 0.0400(10) Uani 1 1 d . . .
C102 C 0.9915(4) 0.1859(4) 0.3826(2) 0.0444(11) Uani 1 1 d . . .
H102 H 0.9844 0.1659 0.3383 0.053 Uiso 1 1 calc R . .
C103 C 1.0490(4) 0.1411(4) 0.4283(2) 0.0505(12) Uani 1 1 d . . .
H103 H 1.08 0.0918 0.4138 0.061 Uiso 1 1 calc R . .
C104 C 1.0613(4) 0.1681(4) 0.4953(2) 0.0475(11) Uani 1 1 d . . .
C105 C 1.0128(4) 0.2428(4) 0.5134(2) 0.0500(12) Uani 1 1 d . . .
H105 H 1.0195 0.2628 0.5576 0.06 Uiso 1 1 calc R . .
C106 C 0.9557(4) 0.2882(4) 0.4691(2) 0.0478(12) Uani 1 1 d . . .
H106 H 0.9245 0.3373 0.4836 0.057 Uiso 1 1 calc R . .
C107 C 1.1230(5) 0.1211(4) 0.5461(2) 0.0554(13) Uani 1 1 d . . .
H10A H 1.0739 0.0842 0.5711 0.066 Uiso 1 1 calc R . .
H10B H 1.1726 0.1745 0.5759 0.066 Uiso 1 1 calc R . .
C108 C 1.1843(4) 0.0512(4) 0.5214(3) 0.0577(14) Uani 1 1 d . . .
H10C H 1.2297 0.0858 0.4935 0.069 Uiso 1 1 calc R . .
H10D H 1.1346 -0.006 0.495 0.069 Uiso 1 1 calc R . .
C109 C 1.2525(5) 0.0135(5) 0.5756(3) 0.0720(17) Uani 1 1 d . . .
H10E H 1.2987 0.0706 0.604 0.086 Uiso 1 1 calc R . .
H10F H 1.2067 -0.0255 0.6017 0.086 Uiso 1 1 calc R . .
C110 C 1.3189(6) -0.0499(6) 0.5505(4) 0.093(2) Uani 1 1 d . . .
H11A H 1.3596 -0.0715 0.5866 0.139 Uiso 1 1 calc R . .
H11B H 1.3659 -0.0113 0.5257 0.139 Uiso 1 1 calc R . .
H11C H 1.2736 -0.1073 0.5231 0.139 Uiso 1 1 calc R . .
C111 C 1.2177(4) 0.4155(4) 0.2897(2) 0.0524(12) Uani 1 1 d . . .
H111 H 1.2439 0.4793 0.3122 0.063 Uiso 1 1 calc R . .
C112 C 1.2054(4) 0.3919(4) 0.2206(2) 0.0527(13) Uani 1 1 d . . .
H112 H 1.222 0.437 0.1904 0.063 Uiso 1 1 calc R . .
C113 C 1.1629(4) 0.2864(4) 0.2068(2) 0.0499(12) Uani 1 1 d . . .
H113 H 1.1466 0.2501 0.1658 0.06 Uiso 1 1 calc R . .
C114 C 1.1497(4) 0.2461(4) 0.2672(2) 0.0513(12) Uani 1 1 d . . .
H114 H 1.1234 0.1791 0.2726 0.062 Uiso 1 1 calc R . .
C115 C 1.1842(4) 0.3280(4) 0.3178(3) 0.0533(13) Uani 1 1 d . . .
H115 H 1.1843 0.3233 0.3621 0.064 Uiso 1 1 calc R . .

loop_
_atom_site_aniso_label
_atom_site_aniso_U_11
_atom_site_aniso_U_22
_atom_site_aniso_U_33
_atom_site_aniso_U_23
_atom_site_aniso_U_13
_atom_site_aniso_U_12
Fe 0.0366(4) 0.0464(4) 0.0373(4) 0.0005(3) 0.0044(3) 0.0127(3)
C1 0.035(2) 0.043(3) 0.032(2) -0.0001(18) 0.0047(17) 0.0099(19)
C2 0.033(2) 0.042(3) 0.034(2) 0.0003(18) 0.0063(17) 0.0069(18)
C3 0.040(2) 0.042(3) 0.030(2) -0.0031(18) 0.0073(18) 0.0108(19)
C4 0.041(2) 0.042(3) 0.034(2) -0.0028(18) 0.0031(18) 0.013(2)
C5 0.038(2) 0.044(3) 0.033(2) -0.0021(18) 0.0037(18) 0.0126(19)
C6 0.040(2) 0.041(3) 0.036(2) -0.0001(18) 0.0057(18) 0.0104(19)
C7 0.036(2) 0.042(3) 0.035(2) -0.0016(18) 0.0028(18) 0.0123(19)
C8 0.034(2) 0.045(3) 0.034(2) -0.0035(18) 0.0038(17) 0.0108(19)
C9 0.036(2) 0.042(3) 0.035(2) 0.0022(18) 0.0044(18) 0.0076(19)
C10 0.039(2) 0.038(2) 0.035(2) 0.0005(18) 0.0069(18) 0.0090(18)
C11 0.044(3) 0.039(3) 0.039(2) 0.0016(19) 0.0061(19) 0.012(2)
C12 0.040(3) 0.042(3) 0.039(2) -0.0008(19) 0.0060(19) 0.007(2)
C13 0.039(2) 0.047(3) 0.033(2) 0.0025(19) 0.0038(18) 0.015(2)
C14 0.039(2) 0.045(3) 0.032(2) 0.0001(18) 0.0059(18) 0.0119(19)
C15 0.044(3) 0.048(3) 0.036(2) -0.0029(19) 0.0025(19) 0.011(2)
C16 0.041(2) 0.043(3) 0.033(2) -0.0027(18) 0.0019(18) 0.0082(19)
C17 0.041(3) 0.045(3) 0.037(2) 0.0038(19) 0.0055(19) 0.008(2)
C18 0.041(3) 0.043(3) 0.038(2) 0.0030(19) 0.0065(19) 0.010(2)
C19 0.037(2) 0.053(3) 0.032(2) 0.0006(19) 0.0056(18) 0.015(2)
C20 0.040(2) 0.049(3) 0.032(2) -0.0004(19) 0.0044(18) 0.015(2)
C21 0.044(3) 0.039(3) 0.042(2) -0.0049(19) 0.007(2) 0.009(2)
C22 0.042(3) 0.040(3) 0.041(2) 0.0025(19) 0.0040(19) 0.013(2)
C23 0.042(3) 0.049(3) 0.033(2) 0.0039(19) 0.0057(18) 0.013(2)
C24 0.039(2) 0.056(3) 0.029(2) 0.0009(19) 0.0016(18) 0.013(2)
C25 0.043(3) 0.046(3) 0.035(2) -0.0046(19) 0.0033(19) 0.010(2)
C26 0.039(2) 0.042(3) 0.044(2) -0.002(2) 0.003(2) 0.009(2)
C27 0.039(3) 0.041(3) 0.046(3) 0.003(2) 0.008(2) 0.0051(19)
C28 0.047(3) 0.050(3) 0.038(2) 0.005(2) 0.009(2) 0.012(2)
C29 0.048(3) 0.051(3) 0.034(2) 0.000(2) 0.0074(19) 0.011(2)
C30 0.044(3) 0.048(3) 0.036(2) -0.0015(19) 0.0097(19) 0.013(2)
C31 0.046(3) 0.037(3) 0.042(2) -0.0032(19) 0.005(2) 0.012(2)
C32 0.045(3) 0.046(3) 0.045(3) 0.006(2) 0.010(2) 0.017(2)
C33 0.047(3) 0.048(3) 0.038(2) 0.007(2) 0.006(2) 0.016(2)
C34 0.046(3) 0.056(3) 0.034(2) 0.004(2) 0.0033(19) 0.014(2)
C35 0.039(3) 0.053(3) 0.037(2) -0.005(2) 0.0003(19) 0.011(2)
C36 0.040(3) 0.053(3) 0.040(2) -0.004(2) 0.0016(19) 0.005(2)
C37 0.036(2) 0.048(3) 0.050(3) 0.004(2) 0.008(2) 0.005(2)
C38 0.038(2) 0.054(3) 0.043(3) 0.007(2) 0.012(2) 0.009(2)
C39 0.045(3) 0.054(3) 0.040(2) 0.004(2) 0.011(2) 0.017(2)
C40 0.046(3) 0.052(3) 0.042(2) 0.000(2) 0.012(2) 0.019(2)
C41 0.047(3) 0.053(3) 0.042(3) -0.003(2) 0.007(2) 0.023(2)
C42 0.042(3) 0.054(3) 0.047(3) 0.005(2) 0.007(2) 0.019(2)
C43 0.044(3) 0.052(3) 0.041(2) 0.006(2) 0.005(2) 0.018(2)
C44 0.041(3) 0.056(3) 0.039(2) 0.002(2) -0.003(2) 0.016(2)
C45 0.036(2) 0.056(3) 0.042(2) -0.002(2) -0.0033(19) 0.009(2)
C46 0.036(2) 0.052(3) 0.046(3) -0.003(2) 0.004(2) 0.005(2)
C47 0.035(2) 0.054(3) 0.049(3) 0.001(2) 0.008(2) 0.006(2)
C48 0.039(3) 0.063(3) 0.045(3) 0.007(2) 0.013(2) 0.010(2)
C49 0.043(3) 0.055(3) 0.043(3) 0.005(2) 0.014(2) 0.013(2)
C50 0.044(3) 0.052(3) 0.042(2) 0.000(2) 0.010(2) 0.019(2)
C51 0.044(3) 0.052(3) 0.049(3) 0.001(2) 0.007(2) 0.021(2)
C52 0.039(3) 0.059(3) 0.043(3) 0.005(2) 0.000(2) 0.017(2)
C53 0.034(2) 0.060(3) 0.045(3) 0.002(2) 0.0034(19) 0.010(2)
C54 0.036(3) 0.061(3) 0.050(3) 0.006(2) 0.011(2) 0.008(2)
C55 0.041(3) 0.054(3) 0.049(3) 0.005(2) 0.012(2) 0.019(2)
C56 0.040(3) 0.057(3) 0.056(3) 0.007(2) 0.008(2) 0.019(2)
C57 0.038(3) 0.060(3) 0.052(3) 0.010(2) 0.005(2) 0.019(2)
C58 0.035(2) 0.061(3) 0.049(3) 0.002(2) 0.001(2) 0.011(2)
C59 0.033(2) 0.061(3) 0.052(3) 0.001(2) 0.008(2) 0.014(2)
C60 0.038(3) 0.067(3) 0.044(3) 0.003(2) 0.009(2) 0.019(2)
C61 0.037(2) 0.043(3) 0.037(2) -0.0022(19) 0.0037(18) 0.0071(19)
C62 0.046(3) 0.048(3) 0.043(3) 0.002(2) 0.004(2) 0.011(2)
C63 0.045(3) 0.058(3) 0.038(2) 0.002(2) 0.002(2) 0.014(2)
C64 0.044(3) 0.064(3) 0.042(3) -0.002(2) 0.004(2) 0.008(2)
C65 0.053(3) 0.053(3) 0.049(3) -0.004(2) 0.001(2) 0.004(2)
C66 0.047(3) 0.050(3) 0.046(3) -0.001(2) 0.001(2) 0.007(2)
C67 0.045(3) 0.077(4) 0.047(3) 0.001(3) -0.004(2) -0.002(3)
C68 0.057(4) 0.099(5) 0.076(4) -0.005(4) 0.009(3) 0.010(3)
C69 0.046(3) 0.098(5) 0.093(5) -0.009(4) 0.006(3) 0.008(3)
C70 0.081(6) 0.192(11) 0.092(6) 0.046(6) 0.009(4) 0.030(6)
C71 0.037(2) 0.044(3) 0.037(2) 0.0008(18) 0.0064(18) 0.0111(19)
C72 0.041(3) 0.052(3) 0.040(2) 0.006(2) 0.0073(19) 0.008(2)
C73 0.043(3) 0.051(3) 0.041(3) 0.003(2) 0.002(2) 0.004(2)
C74 0.044(3) 0.048(3) 0.046(3) 0.004(2) 0.007(2) 0.011(2)
C75 0.044(3) 0.062(3) 0.042(3) 0.008(2) 0.009(2) 0.009(2)
C76 0.041(3) 0.055(3) 0.039(2) 0.009(2) 0.0050(19) 0.009(2)
C77 0.051(3) 0.067(4) 0.054(3) 0.013(3) 0.012(2) 0.003(3)
C78 0.057(4) 0.084(5) 0.142(7) 0.052(5) 0.011(4) 0.011(4)
C79 0.078(6) 0.057(5) 0.224(12) -0.011(6) 0.040(7) 0.002(4)
C80 0.123(8) 0.101(7) 0.169(10) -0.036(7) -0.044(7) 0.014(6)
C81 0.039(2) 0.048(3) 0.036(2) 0.0017(19) 0.0048(18) 0.013(2)
C82 0.043(3) 0.051(3) 0.041(2) -0.001(2) 0.008(2) 0.012(2)
C83 0.046(3) 0.049(3) 0.044(3) 0.002(2) 0.012(2) 0.013(2)
C84 0.053(3) 0.056(3) 0.040(2) 0.008(2) 0.016(2) 0.022(2)
C85 0.061(3) 0.051(3) 0.045(3) -0.003(2) 0.014(2) 0.016(2)
C86 0.053(3) 0.045(3) 0.043(3) -0.004(2) 0.010(2) 0.009(2)
C87 0.061(3) 0.063(4) 0.053(3) 0.006(2) 0.024(3) 0.026(3)
C88 0.053(3) 0.054(3) 0.057(3) 0.001(2) 0.013(2) 0.016(2)
C89 0.060(4) 0.073(4) 0.072(4) -0.012(3) 0.010(3) 0.025(3)
C90 0.058(4) 0.063(4) 0.102(5) -0.021(4) -0.008(3) 0.023(3)
C91 0.045(3) 0.045(3) 0.038(2) -0.002(2) 0.002(2) 0.011(2)
C92 0.057(3) 0.053(3) 0.047(3) -0.001(2) 0.008(2) 0.022(2)
C93 0.062(3) 0.052(3) 0.053(3) -0.002(2) 0.014(2) 0.024(3)
C94 0.064(4) 0.043(3) 0.059(3) -0.001(2) 0.006(3) 0.013(2)
C95 0.075(4) 0.047(3) 0.054(3) 0.008(2) 0.011(3) 0.017(3)
C96 0.057(3) 0.050(3) 0.051(3) 0.004(2) 0.011(2) 0.017(2)
C97 0.076(4) 0.052(3) 0.083(4) -0.003(3) 0.002(3) 0.030(3)
C98 0.079(5) 0.068(4) 0.118(6) 0.004(4) 0.015(4) 0.034(4)
C99 0.089(5) 0.085(5) 0.097(5) 0.007(4) -0.004(4) 0.035(4)
C100 0.081(5) 0.124(7) 0.106(6) 0.006(5) 0.000(5) 0.012(5)
C101 0.038(2) 0.042(3) 0.038(2) 0.0012(19) 0.0047(18) 0.0073(19)
C102 0.051(3) 0.046(3) 0.037(2) 0.002(2) 0.007(2) 0.016(2)
C103 0.052(3) 0.059(3) 0.043(3) 0.004(2) 0.005(2) 0.023(2)
C104 0.050(3) 0.051(3) 0.040(2) 0.005(2) 0.004(2) 0.013(2)
C105 0.063(3) 0.054(3) 0.034(2) 0.004(2) 0.008(2) 0.018(3)
C106 0.058(3) 0.054(3) 0.034(2) 0.000(2) 0.007(2) 0.021(2)
C107 0.060(3) 0.064(4) 0.046(3) 0.013(2) 0.007(2) 0.023(3)
C108 0.052(3) 0.065(4) 0.056(3) 0.016(3) 0.004(2) 0.018(3)
C109 0.075(4) 0.077(4) 0.067(4) 0.025(3) 0.001(3) 0.029(3)
C110 0.101(6) 0.102(6) 0.095(5) 0.038(4) 0.015(4) 0.057(5)
C111 0.046(3) 0.059(3) 0.051(3) -0.003(2) 0.003(2) 0.017(2)
C112 0.043(3) 0.066(4) 0.052(3) 0.002(2) 0.010(2) 0.020(2)
C113 0.039(3) 0.059(3) 0.050(3) -0.002(2) 0.006(2) 0.011(2)
C114 0.048(3) 0.057(3) 0.051(3) 0.002(2) 0.004(2) 0.020(2)
C115 0.054(3) 0.062(3) 0.045(3) 0.002(2) 0.004(2) 0.021(3)

loop_
_atom_type_symbol
_atom_type_description
_atom_type_scat_dispersion_real
_atom_type_scat_dispersion_imag
_atom_type_scat_source
C C 0.0033 0.0016 'International Tables Vol C Tables 4.2.6.8 and 6.1.1.4'
H H 0 0 'International Tables Vol C Tables 4.2.6.8 and 6.1.1.4'
Fe Fe 0.3463 0.8444 'International Tables Vol C Tables 4.2.6.8 and 6.1.1.4'

loop_
_geom_angle_atom_site_label_1
_geom_angle_atom_site_label_2
_geom_angle_atom_site_label_3
_geom_angle
_geom_angle_site_symmetry_1
_geom_angle_site_symmetry_3
_geom_angle_publ_flag
C111 Fe C112 40.9(2) . . ?
C111 Fe C113 68.1(2) . . ?
C112 Fe C113 40.6(2) . . ?
C111 Fe C115 39.5(2) . . ?
C112 Fe C115 67.9(2) . . ?
C113 Fe C115 68.0(2) . . ?
C111 Fe C114 67.5(2) . . ?
C112 Fe C114 68.2(2) . . ?
C113 Fe C114 40.6(2) . . ?
C115 Fe C114 40.5(2) . . ?
C111 Fe C3 150.2(2) . . ?
C112 Fe C3 116.75(19) . . ?
C113 Fe C3 108.42(18) . . ?
C115 Fe C3 169.0(2) . . ?
C114 Fe C3 130.19(19) . . ?
C111 Fe C4 168.22(19) . . ?
C112 Fe C4 149.77(19) . . ?
C113 Fe C4 117.42(19) . . ?
C115 Fe C4 130.9(2) . . ?
C114 Fe C4 109.3(2) . . ?
C3 Fe C4 40.45(17) . . ?
C111 Fe C2 117.5(2) . . ?
C112 Fe C2 108.1(2) . . ?
C113 Fe C2 129.57(19) . . ?
C115 Fe C2 149.74(19) . . ?
C114 Fe C2 168.31(18) . . ?
C3 Fe C2 40.47(16) . . ?
C4 Fe C2 67.98(18) . . ?
C111 Fe C1 109.46(19) . . ?
C112 Fe C1 130.0(2) . . ?
C113 Fe C1 168.0(2) . . ?
C115 Fe C1 118.12(19) . . ?
C114 Fe C1 150.52(19) . . ?
C3 Fe C1 67.49(16) . . ?
C4 Fe C1 67.38(17) . . ?
C2 Fe C1 40.15(16) . . ?
C111 Fe C5 130.27(19) . . ?
C112 Fe C5 168.37(19) . . ?
C113 Fe C5 150.4(2) . . ?
C115 Fe C5 109.9(2) . . ?
C114 Fe C5 118.1(2) . . ?
C3 Fe C5 67.65(17) . . ?
C4 Fe C5 40.15(16) . . ?
C2 Fe C5 67.65(17) . . ?
C1 Fe C5 39.95(18) . . ?
C5 C1 C2 108.8(4) . . ?
C5 C1 C6 124.0(4) . . ?
C2 C1 C6 123.5(4) . . ?
C5 C1 Fe 70.1(3) . . ?
C2 C1 Fe 70.0(2) . . ?
C6 C1 Fe 143.3(3) . . ?
C1 C2 C3 107.4(4) . . ?
C1 C2 C7 124.9(4) . . ?
C3 C2 C7 123.9(4) . . ?
C1 C2 Fe 69.9(3) . . ?
C3 C2 Fe 69.7(3) . . ?
C7 C2 Fe 143.1(3) . . ?
C2 C3 C4 107.9(4) . . ?
C2 C3 C8 124.2(4) . . ?
C4 C3 C8 124.5(4) . . ?
C2 C3 Fe 69.8(2) . . ?
C4 C3 Fe 69.8(2) . . ?
C8 C3 Fe 142.6(3) . . ?
C5 C4 C3 107.8(4) . . ?
C5 C4 C9 124.9(4) . . ?
C3 C4 C9 123.6(4) . . ?
C5 C4 Fe 70.0(3) . . ?
C3 C4 Fe 69.7(3) . . ?
C9 C4 Fe 142.9(3) . . ?
C1 C5 C4 108.1(4) . . ?
C1 C5 C10 124.7(4) . . ?
C4 C5 C10 123.6(4) . . ?
C1 C5 Fe 69.9(3) . . ?
C4 C5 Fe 69.8(3) . . ?
C10 C5 Fe 143.1(3) . . ?
C1 C6 C61 115.4(4) . . ?
C1 C6 C20 105.8(4) . . ?
C61 C6 C20 113.8(4) . . ?
C1 C6 C11 105.9(3) . . ?
C61 C6 C11 114.3(4) . . ?
C20 C6 C11 100.1(4) . . ?
C2 C7 C71 117.6(4) . . ?
C2 C7 C12 105.5(4) . . ?
C71 C7 C12 112.2(4) . . ?
C2 C7 C13 105.9(4) . . ?
C71 C7 C13 114.3(4) . . ?
C12 C7 C13 99.5(3) . . ?
C3 C8 C81 116.1(4) . . ?
C3 C8 C15 105.9(4) . . ?
C81 C8 C15 115.1(4) . . ?
C3 C8 C14 106.0(3) . . ?
C81 C8 C14 112.3(4) . . ?
C15 C8 C14 99.9(4) . . ?
C4 C9 C91 115.6(4) . . ?
C4 C9 C17 105.7(4) . . ?
C91 C9 C17 114.5(4) . . ?
C4 C9 C16 105.8(4) . . ?
C91 C9 C16 113.2(4) . . ?
C17 C9 C16 100.6(4) . . ?
C5 C10 C101 118.0(4) . . ?
C5 C10 C18 105.4(3) . . ?
C101 C10 C18 111.2(4) . . ?
C5 C10 C19 105.4(4) . . ?
C101 C10 C19 115.1(3) . . ?
C18 C10 C19 99.8(4) . . ?
C12 C11 C21 118.8(4) . . ?
C12 C11 C6 124.9(4) . . ?
C21 C11 C6 110.4(4) . . ?
C11 C12 C22 119.7(4) . . ?
C11 C12 C7 124.3(4) . . ?
C22 C12 C7 109.9(4) . . ?
C14 C13 C23 119.3(4) . . ?
C14 C13 C7 124.6(4) . . ?
C23 C13 C7 109.9(4) . . ?
C13 C14 C24 119.8(4) . . ?
C13 C14 C8 124.4(4) . . ?
C24 C14 C8 109.6(4) . . ?
C16 C15 C25 119.7(4) . . ?
C16 C15 C8 124.3(4) . . ?
C25 C15 C8 109.7(4) . . ?
C15 C16 C26 119.0(4) . . ?
C15 C16 C9 125.2(4) . . ?
C26 C16 C9 109.4(4) . . ?
C18 C17 C27 118.6(4) . . ?
C18 C17 C9 124.2(4) . . ?
C27 C17 C9 110.0(4) . . ?
C17 C18 C28 119.5(4) . . ?
C17 C18 C10 125.1(4) . . ?
C28 C18 C10 110.4(4) . . ?
C20 C19 C29 119.6(4) . . ?
C20 C19 C10 124.5(4) . . ?
C29 C19 C10 109.3(4) . . ?
C19 C20 C30 118.9(4) . . ?
C19 C20 C6 125.0(4) . . ?
C30 C20 C6 109.7(4) . . ?
C31 C21 C11 121.9(4) . . ?
C31 C21 C30 120.3(4) . . ?
C11 C21 C30 107.7(4) . . ?
C32 C22 C12 121.4(4) . . ?
C32 C22 C23 120.5(4) . . ?
C12 C22 C23 108.7(4) . . ?
C33 C23 C13 121.8(4) . . ?
C33 C23 C22 119.1(4) . . ?
C13 C23 C22 108.7(4) . . ?
C34 C24 C14 121.5(4) . . ?
C34 C24 C25 119.9(4) . . ?
C14 C24 C25 108.6(4) . . ?
C35 C25 C15 121.8(5) . . ?
C35 C25 C24 119.7(4) . . ?
C15 C25 C24 109.1(4) . . ?
C36 C26 C16 121.5(5) . . ?
C36 C26 C27 119.9(4) . . ?
C16 C26 C27 108.4(4) . . ?
C37 C27 C17 122.2(4) . . ?
C37 C27 C26 119.8(4) . . ?
C17 C27 C26 108.6(4) . . ?
C38 C28 C18 121.9(4) . . ?
C38 C28 C29 119.9(5) . . ?
C18 C28 C29 108.3(4) . . ?
C39 C29 C19 121.6(5) . . ?
C39 C29 C28 119.3(4) . . ?
C19 C29 C28 108.8(4) . . ?
C40 C30 C21 119.6(4) . . ?
C40 C30 C20 122.0(5) . . ?
C21 C30 C20 108.9(4) . . ?
C21 C31 C32 119.0(4) . . ?
C21 C31 C41 120.2(5) . . ?
C32 C31 C41 108.4(4) . . ?
C22 C32 C31 119.1(4) . . ?
C22 C32 C42 119.8(4) . . ?
C31 C32 C42 108.1(4) . . ?
C23 C33 C34 118.7(4) . . ?
C23 C33 C43 120.7(4) . . ?
C34 C33 C43 108.4(4) . . ?
C24 C34 C33 118.8(4) . . ?
C24 C34 C44 120.4(5) . . ?
C33 C34 C44 108.0(4) . . ?
C25 C35 C36 119.2(4) . . ?
C25 C35 C45 120.5(5) . . ?
C36 C35 C45 107.6(4) . . ?
C26 C36 C35 118.7(4) . . ?
C26 C36 C46 120.2(4) . . ?
C35 C36 C46 108.9(4) . . ?
C27 C37 C38 118.8(4) . . ?
C27 C37 C47 120.4(4) . . ?
C38 C37 C47 107.9(4) . . ?
C28 C38 C37 118.8(4) . . ?
C28 C38 C48 120.2(5) . . ?
C37 C38 C48 108.2(4) . . ?
C29 C39 C40 118.8(4) . . ?
C29 C39 C49 120.6(5) . . ?
C40 C39 C49 108.9(4) . . ?
C30 C40 C39 119.0(4) . . ?
C30 C40 C50 120.3(5) . . ?
C39 C40 C50 107.7(4) . . ?
C50 C41 C31 120.7(4) . . ?
C50 C41 C51 119.1(5) . . ?
C31 C41 C51 107.7(4) . . ?
C43 C42 C51 120.0(5) . . ?
C43 C42 C32 120.1(4) . . ?
C51 C42 C32 107.9(4) . . ?
C42 C43 C33 119.7(4) . . ?
C42 C43 C52 120.6(4) . . ?
C33 C43 C52 107.9(4) . . ?
C45 C44 C52 120.5(5) . . ?
C45 C44 C34 119.7(5) . . ?
C52 C44 C34 107.5(4) . . ?
C44 C45 C53 120.3(5) . . ?
C44 C45 C35 119.9(4) . . ?
C53 C45 C35 107.6(4) . . ?
C47 C46 C53 120.7(5) . . ?
C47 C46 C36 120.0(4) . . ?
C53 C46 C36 108.0(4) . . ?
C46 C47 C54 119.3(5) . . ?
C46 C47 C37 119.7(4) . . ?
C54 C47 C37 108.0(4) . . ?
C49 C48 C38 120.0(4) . . ?
C49 C48 C54 120.3(5) . . ?
C38 C48 C54 108.5(4) . . ?
C48 C49 C39 120.1(5) . . ?
C48 C49 C55 119.7(4) . . ?
C39 C49 C55 107.6(4) . . ?
C41 C50 C55 121.3(4) . . ?
C41 C50 C40 119.0(4) . . ?
C55 C50 C40 107.3(4) . . ?
C56 C51 C42 119.8(4) . . ?
C56 C51 C41 120.5(5) . . ?
C42 C51 C41 107.8(4) . . ?
C57 C52 C43 119.8(4) . . ?
C57 C52 C44 119.2(5) . . ?
C43 C52 C44 108.2(4) . . ?
C58 C53 C46 120.1(5) . . ?
C58 C53 C45 119.1(5) . . ?
C46 C53 C45 107.8(4) . . ?
C59 C54 C48 120.2(5) . . ?
C59 C54 C47 119.9(5) . . ?
C48 C54 C47 107.4(5) . . ?
C60 C55 C50 119.6(5) . . ?
C60 C55 C49 120.0(5) . . ?
C50 C55 C49 108.5(4) . . ?
C51 C56 C57 120.7(5) . . ?
C51 C56 C60 119.6(5) . . ?
C57 C56 C60 106.9(4) . . ?
C52 C57 C58 120.0(5) . . ?
C52 C57 C56 119.0(5) . . ?
C58 C57 C56 108.9(4) . . ?
C53 C58 C57 120.9(5) . . ?
C53 C58 C59 119.5(5) . . ?
C57 C58 C59 108.1(4) . . ?
C54 C59 C60 119.8(5) . . ?
C54 C59 C58 120.5(5) . . ?
C60 C59 C58 107.7(5) . . ?
C55 C60 C59 119.9(5) . . ?
C55 C60 C56 119.9(5) . . ?
C59 C60 C56 108.4(4) . . ?
C66 C61 C62 118.2(4) . . ?
C66 C61 C6 121.7(4) . . ?
C62 C61 C6 120.0(4) . . ?
C63 C62 C61 120.6(5) . . ?
C63 C62 H62 119.7 . . ?
C61 C62 H62 119.7 . . ?
C64 C63 C62 121.3(5) . . ?
C64 C63 H63 119.3 . . ?
C62 C63 H63 119.3 . . ?
C63 C64 C65 118.1(5) . . ?
C63 C64 C67 121.3(5) . . ?
C65 C64 C67 120.5(5) . . ?
C64 C65 C66 121.3(5) . . ?
C64 C65 H65 119.3 . . ?
C66 C65 H65 119.3 . . ?
C61 C66 C65 120.4(5) . . ?
C61 C66 H66 119.8 . . ?
C65 C66 H66 119.8 . . ?
C68 C67 C64 111.8(4) . . ?
C68 C67 H67A 109.3 . . ?
C64 C67 H67A 109.3 . . ?
C68 C67 H67B 109.3 . . ?
C64 C67 H67B 109.3 . . ?
H67A C67 H67B 107.9 . . ?
C67 C68 C69 114.0(5) . . ?
C67 C68 H68A 108.8 . . ?
C69 C68 H68A 108.8 . . ?
C67 C68 H68B 108.8 . . ?
C69 C68 H68B 108.8 . . ?
H68A C68 H68B 107.7 . . ?
C70 C69 C68 114.4(7) . . ?
C70 C69 H69A 108.7 . . ?
C68 C69 H69A 108.7 . . ?
C70 C69 H69B 108.7 . . ?
C68 C69 H69B 108.7 . . ?
H69A C69 H69B 107.6 . . ?
C69 C70 H70A 109.5 . . ?
C69 C70 H70B 109.5 . . ?
H70A C70 H70B 109.5 . . ?
C69 C70 H70C 109.5 . . ?
H70A C70 H70C 109.5 . . ?
H70B C70 H70C 109.5 . . ?
C76 C71 C72 117.2(4) . . ?
C76 C71 C7 122.6(4) . . ?
C72 C71 C7 120.2(4) . . ?
C73 C72 C71 121.6(4) . . ?
C73 C72 H72 119.2 . . ?
C71 C72 H72 119.2 . . ?
C72 C73 C74 121.4(4) . . ?
C72 C73 H73 119.3 . . ?
C74 C73 H73 119.3 . . ?
C75 C74 C73 116.7(5) . . ?
C75 C74 C77 120.3(4) . . ?
C73 C74 C77 122.9(5) . . ?
C76 C75 C74 122.4(5) . . ?
C76 C75 H75 118.8 . . ?
C74 C75 H75 118.8 . . ?
C71 C76 C75 120.5(4) . . ?
C71 C76 H76 119.8 . . ?
C75 C76 H76 119.8 . . ?
C78 C77 C74 114.5(5) . . ?
C78 C77 H77A 108.6 . . ?
C74 C77 H77A 108.6 . . ?
C78 C77 H77B 108.6 . . ?
C74 C77 H77B 108.6 . . ?
H77A C77 H77B 107.6 . . ?
C77 C78 C79 114.1(6) . . ?
C77 C78 H78A 108.7 . . ?
C79 C78 H78A 108.7 . . ?
C77 C78 H78B 108.7 . . ?
C79 C78 H78B 108.7 . . ?
H78A C78 H78B 107.6 . . ?
C78 C79 C80 113.6(7) . . ?
C78 C79 H79A 108.8 . . ?
C80 C79 H79A 108.8 . . ?
C78 C79 H79B 108.8 . . ?
C80 C79 H79B 108.8 . . ?
H79A C79 H79B 107.7 . . ?
C79 C80 H80A 109.5 . . ?
C79 C80 H80B 109.5 . . ?
H80A C80 H80B 109.5 . . ?
C79 C80 H80C 109.5 . . ?
H80A C80 H80C 109.5 . . ?
H80B C80 H80C 109.5 . . ?
C82 C81 C86 117.7(4) . . ?
C82 C81 C8 120.2(4) . . ?
C86 C81 C8 122.1(4) . . ?
C83 C82 C81 121.2(4) . . ?
C83 C82 H82 119.4 . . ?
C81 C82 H82 119.4 . . ?
C82 C83 C84 121.5(5) . . ?
C82 C83 H83 119.3 . . ?
C84 C83 H83 119.3 . . ?
C85 C84 C83 117.4(4) . . ?
C85 C84 C87 120.7(5) . . ?
C83 C84 C87 121.9(5) . . ?
C84 C85 C86 121.6(5) . . ?
C84 C85 H85 119.2 . . ?
C86 C85 H85 119.2 . . ?
C85 C86 C81 120.6(5) . . ?
C85 C86 H86 119.7 . . ?
C81 C86 H86 119.7 . . ?
C88 C87 C84 113.6(4) . . ?
C88 C87 H87A 108.8 . . ?
C84 C87 H87A 108.8 . . ?
C88 C87 H87B 108.8 . . ?
C84 C87 H87B 108.8 . . ?
H87A C87 H87B 107.7 . . ?
C87 C88 C89 112.9(5) . . ?
C87 C88 H88A 109 . . ?
C89 C88 H88A 109 . . ?
C87 C88 H88B 109 . . ?
C89 C88 H88B 109 . . ?
H88A C88 H88B 107.8 . . ?
C88 C89 C90 112.7(6) . . ?
C88 C89 H89A 109 . . ?
C90 C89 H89A 109 . . ?
C88 C89 H89B 109 . . ?
C90 C89 H89B 109 . . ?
H89A C89 H89B 107.8 . . ?
C89 C90 H90A 109.5 . . ?
C89 C90 H90B 109.5 . . ?
H90A C90 H90B 109.5 . . ?
C89 C90 H90C 109.5 . . ?
H90A C90 H90C 109.5 . . ?
H90B C90 H90C 109.5 . . ?
C92 C91 C96 117.6(5) . . ?
C92 C91 C9 119.6(4) . . ?
C96 C91 C9 122.7(4) . . ?
C91 C92 C93 121.2(5) . . ?
C91 C92 H92 119.4 . . ?
C93 C92 H92 119.4 . . ?
C92 C93 C94 121.4(5) . . ?
C92 C93 H93 119.3 . . ?
C94 C93 H93 119.3 . . ?
C95 C94 C93 117.1(5) . . ?
C95 C94 C97 122.4(6) . . ?
C93 C94 C97 120.5(6) . . ?
C96 C95 C94 121.2(5) . . ?
C96 C95 H95 119.4 . . ?
C94 C95 H95 119.4 . . ?
C95 C96 C91 121.2(5) . . ?
C95 C96 H96 119.4 . . ?
C91 C96 H96 119.4 . . ?
C98 C97 C94 113.7(5) . . ?
C98 C97 H97A 108.8 . . ?
C94 C97 H97A 108.8 . . ?
C98 C97 H97B 108.8 . . ?
C94 C97 H97B 108.8 . . ?
H97A C97 H97B 107.7 . . ?
C99 C98 C97 118.6(7) . . ?
C99 C98 H98A 107.7 . . ?
C97 C98 H98A 107.7 . . ?
C99 C98 H98B 107.7 . . ?
C97 C98 H98B 107.7 . . ?
H98A C98 H98B 107.1 . . ?
C98 C99 C100 115.4(7) . . ?
C98 C99 H99A 108.4 . . ?
C100 C99 H99A 108.4 . . ?
C98 C99 H99B 108.4 . . ?
C100 C99 H99B 108.4 . . ?
H99A C99 H99B 107.5 . . ?
C99 C100 H10G 109.5 . . ?
C99 C100 H10H 109.5 . . ?
H10G C100 H10H 109.5 . . ?
C99 C100 H10I 109.5 . . ?
H10G C100 H10I 109.5 . . ?
H10H C100 H10I 109.5 . . ?
C102 C101 C106 118.3(4) . . ?
C102 C101 C10 119.1(4) . . ?
C106 C101 C10 122.5(4) . . ?
C101 C102 C103 120.9(4) . . ?
C101 C102 H102 119.5 . . ?
C103 C102 H102 119.5 . . ?
C102 C103 C104 121.7(5) . . ?
C102 C103 H103 119.2 . . ?
C104 C103 H103 119.2 . . ?
C103 C104 C105 116.0(4) . . ?
C103 C104 C107 123.1(5) . . ?
C105 C104 C107 120.9(4) . . ?
C106 C105 C104 123.3(4) . . ?
C106 C105 H105 118.3 . . ?
C104 C105 H105 118.3 . . ?
C105 C106 C101 119.8(5) . . ?
C105 C106 H106 120.1 . . ?
C101 C106 H106 120.1 . . ?
C104 C107 C108 116.7(4) . . ?
C104 C107 H10A 108.1 . . ?
C108 C107 H10A 108.1 . . ?
C104 C107 H10B 108.1 . . ?
C108 C107 H10B 108.1 . . ?
H10A C107 H10B 107.3 . . ?
C107 C108 C109 113.8(5) . . ?
C107 C108 H10C 108.8 . . ?
C109 C108 H10C 108.8 . . ?
C107 C108 H10D 108.8 . . ?
C109 C108 H10D 108.8 . . ?
H10C C108 H10D 107.7 . . ?
C110 C109 C108 113.2(5) . . ?
C110 C109 H10E 108.9 . . ?
C108 C109 H10E 108.9 . . ?
C110 C109 H10F 108.9 . . ?
C108 C109 H10F 108.9 . . ?
H10E C109 H10F 107.7 . . ?
C109 C110 H11A 109.5 . . ?
C109 C110 H11B 109.5 . . ?
H11A C110 H11B 109.5 . . ?
C109 C110 H11C 109.5 . . ?
H11A C110 H11C 109.5 . . ?
H11B C110 H11C 109.5 . . ?
C115 C111 C112 109.0(5) . . ?
C115 C111 Fe 70.9(3) . . ?
C112 C111 Fe 69.6(3) . . ?
C115 C111 H111 125.5 . . ?
C112 C111 H111 125.5 . . ?
Fe C111 H111 125.6 . . ?
C113 C112 C111 107.1(5) . . ?
C113 C112 Fe 70.0(3) . . ?
C111 C112 Fe 69.4(3) . . ?
C113 C112 H112 126.5 . . ?
C111 C112 H112 126.5 . . ?
Fe C112 H112 125.7 . . ?
C112 C113 C114 108.0(5) . . ?
C112 C113 Fe 69.5(3) . . ?
C114 C113 Fe 70.2(3) . . ?
C112 C113 H113 126 . . ?
C114 C113 H113 126 . . ?
Fe C113 H113 125.9 . . ?
C115 C114 C113 107.3(5) . . ?
C115 C114 Fe 69.5(3) . . ?
C113 C114 Fe 69.2(3) . . ?
C115 C114 H114 126.3 . . ?
C113 C114 H114 126.3 . . ?
Fe C114 H114 126.5 . . ?
C111 C115 C114 108.5(5) . . ?
C111 C115 Fe 69.6(3) . . ?
C114 C115 Fe 70.0(3) . . ?
C111 C115 H115 125.7 . . ?
C114 C115 H115 125.7 . . ?
Fe C115 H115 126.2 . . ?

loop_
_geom_bond_atom_site_label_1
_geom_bond_atom_site_label_2
_geom_bond_distance
_geom_bond_site_symmetry_2
_geom_bond_publ_flag
Fe C111 2.048(5) . ?
Fe C112 2.051(5) . ?
Fe C113 2.058(5) . ?
Fe C115 2.064(5) . ?
Fe C114 2.071(5) . ?
Fe C3 2.083(4) . ?
Fe C4 2.083(5) . ?
Fe C2 2.085(5) . ?
Fe C1 2.083(4) . ?
Fe C5 2.086(5) . ?
C1 C5 1.424(7) . ?
C1 C2 1.431(6) . ?
C1 C6 1.519(6) . ?
C2 C3 1.441(6) . ?
C2 C7 1.510(6) . ?
C3 C4 1.440(6) . ?
C3 C8 1.505(6) . ?
C4 C5 1.431(6) . ?
C4 C9 1.513(6) . ?
C5 C10 1.511(6) . ?
C6 C61 1.524(6) . ?
C6 C20 1.533(6) . ?
C6 C11 1.541(6) . ?
C7 C71 1.519(6) . ?
C7 C12 1.552(6) . ?
C7 C13 1.557(6) . ?
C8 C81 1.530(6) . ?
C8 C15 1.551(6) . ?
C8 C14 1.556(6) . ?
C9 C91 1.531(6) . ?
C9 C17 1.536(6) . ?
C9 C16 1.548(6) . ?
C10 C101 1.531(6) . ?
C10 C18 1.541(6) . ?
C10 C19 1.550(6) . ?
C11 C12 1.377(6) . ?
C11 C21 1.439(6) . ?
C12 C22 1.440(6) . ?
C13 C14 1.366(6) . ?
C13 C23 1.435(6) . ?
C14 C24 1.436(6) . ?
C15 C16 1.362(7) . ?
C15 C25 1.433(6) . ?
C16 C26 1.448(6) . ?
C17 C18 1.383(6) . ?
C17 C27 1.440(6) . ?
C18 C28 1.432(7) . ?
C19 C20 1.375(7) . ?
C19 C29 1.445(6) . ?
C20 C30 1.446(6) . ?
C21 C31 1.388(6) . ?
C21 C30 1.448(7) . ?
C22 C32 1.387(6) . ?
C22 C23 1.451(6) . ?
C23 C33 1.393(6) . ?
C24 C34 1.391(7) . ?
C24 C25 1.454(7) . ?
C25 C35 1.387(7) . ?
C26 C36 1.399(7) . ?
C26 C27 1.457(6) . ?
C27 C37 1.385(7) . ?
C28 C38 1.392(7) . ?
C28 C29 1.449(7) . ?
C29 C39 1.396(7) . ?
C30 C40 1.390(7) . ?
C31 C32 1.436(6) . ?
C31 C41 1.444(7) . ?
C32 C42 1.451(7) . ?
C33 C34 1.444(7) . ?
C33 C43 1.445(7) . ?
C34 C44 1.459(7) . ?
C35 C36 1.426(7) . ?
C35 C45 1.461(7) . ?
C36 C46 1.448(7) . ?
C37 C38 1.440(7) . ?
C37 C47 1.460(7) . ?
C38 C48 1.446(7) . ?
C39 C40 1.440(7) . ?
C39 C49 1.440(7) . ?
C40 C50 1.471(7) . ?
C41 C50 1.385(7) . ?
C41 C51 1.456(7) . ?
C42 C43 1.390(7) . ?
C42 C51 1.445(7) . ?
C43 C52 1.450(7) . ?
C44 C45 1.381(7) . ?
C44 C52 1.453(7) . ?
C45 C53 1.457(7) . ?
C46 C47 1.397(7) . ?
C46 C53 1.437(7) . ?
C47 C54 1.454(7) . ?
C48 C49 1.379(7) . ?
C48 C54 1.451(7) . ?
C49 C55 1.458(7) . ?
C50 C55 1.444(7) . ?
C51 C56 1.391(7) . ?
C52 C57 1.402(7) . ?
C53 C58 1.392(7) . ?
C54 C59 1.386(7) . ?
C55 C60 1.393(7) . ?
C56 C57 1.459(7) . ?
C56 C60 1.461(7) . ?
C57 C58 1.438(8) . ?
C58 C59 1.455(7) . ?
C59 C60 1.452(7) . ?
C61 C66 1.391(7) . ?
C61 C62 1.403(7) . ?
C62 C63 1.392(7) . ?
C62 H62 0.93 . ?
C63 C64 1.388(7) . ?
C63 H63 0.93 . ?
C64 C65 1.389(8) . ?
C64 C67 1.519(7) . ?
C65 C66 1.401(7) . ?
C65 H65 0.93 . ?
C66 H66 0.93 . ?
C67 C68 1.514(8) . ?
C67 H67A 0.97 . ?
C67 H67B 0.97 . ?
C68 C69 1.539(8) . ?
C68 H68A 0.97 . ?
C68 H68B 0.97 . ?
C69 C70 1.475(11) . ?
C69 H69A 0.97 . ?
C69 H69B 0.97 . ?
C70 H70A 0.96 . ?
C70 H70B 0.96 . ?
C70 H70C 0.96 . ?
C71 C76 1.387(6) . ?
C71 C72 1.405(6) . ?
C72 C73 1.374(7) . ?
C72 H72 0.93 . ?
C73 C74 1.392(7) . ?
C73 H73 0.93 . ?
C74 C75 1.389(7) . ?
C74 C77 1.506(7) . ?
C75 C76 1.388(7) . ?
C75 H75 0.93 . ?
C76 H76 0.93 . ?
C77 C78 1.484(9) . ?
C77 H77A 0.97 . ?
C77 H77B 0.97 . ?
C78 C79 1.533(12) . ?
C78 H78A 0.97 . ?
C78 H78B 0.97 . ?
C79 C80 1.540(12) . ?
C79 H79A 0.97 . ?
C79 H79B 0.97 . ?
C80 H80A 0.96 . ?
C80 H80B 0.96 . ?
C80 H80C 0.96 . ?
C81 C82 1.394(7) . ?
C81 C86 1.397(6) . ?
C82 C83 1.384(6) . ?
C82 H82 0.93 . ?
C83 C84 1.391(7) . ?
C83 H83 0.93 . ?
C84 C85 1.390(7) . ?
C84 C87 1.514(6) . ?
C85 C86 1.391(7) . ?
C85 H85 0.93 . ?
C86 H86 0.93 . ?
C87 C88 1.505(7) . ?
C87 H87A 0.97 . ?
C87 H87B 0.97 . ?
C88 C89 1.520(7) . ?
C88 H88A 0.97 . ?
C88 H88B 0.97 . ?
C89 C90 1.525(9) . ?
C89 H89A 0.97 . ?
C89 H89B 0.97 . ?
C90 H90A 0.96 . ?
C90 H90B 0.96 . ?
C90 H90C 0.96 . ?
C91 C92 1.383(7) . ?
C91 C96 1.389(7) . ?
C92 C93 1.383(7) . ?
C92 H92 0.93 . ?
C93 C94 1.390(8) . ?
C93 H93 0.93 . ?
C94 C95 1.390(8) . ?
C94 C97 1.510(7) . ?
C95 C96 1.383(7) . ?
C95 H95 0.93 . ?
C96 H96 0.93 . ?
C97 C98 1.492(9) . ?
C97 H97A 0.97 . ?
C97 H97B 0.97 . ?
C98 C99 1.466(10) . ?
C98 H98A 0.97 . ?
C98 H98B 0.97 . ?
C99 C100 1.537(10) . ?
C99 H99A 0.97 . ?
C99 H99B 0.97 . ?
C100 H10G 0.96 . ?
C100 H10H 0.96 . ?
C100 H10I 0.96 . ?
C101 C102 1.388(6) . ?
C101 C106 1.399(6) . ?
C102 C103 1.391(7) . ?
C102 H102 0.93 . ?
C103 C104 1.397(7) . ?
C103 H103 0.93 . ?
C104 C105 1.396(7) . ?
C104 C107 1.507(7) . ?
C105 C106 1.375(7) . ?
C105 H105 0.93 . ?
C106 H106 0.93 . ?
C107 C108 1.512(7) . ?
C107 H10A 0.97 . ?
C107 H10B 0.97 . ?
C108 C109 1.527(7) . ?
C108 H10C 0.97 . ?
C108 H10D 0.97 . ?
C109 C110 1.502(9) . ?
C109 H10E 0.97 . ?
C109 H10F 0.97 . ?
C110 H11A 0.96 . ?
C110 H11B 0.96 . ?
C110 H11C 0.96 . ?
C111 C115 1.388(8) . ?
C111 C112 1.433(7) . ?
C111 H111 0.93 . ?
C112 C113 1.425(7) . ?
C112 H112 0.93 . ?
C113 C114 1.431(7) . ?
C113 H113 0.93 . ?
C114 C115 1.430(7) . ?
C114 H114 0.93 . ?
C115 H115 0.93 . ?
